data_7020669
loop_
_publ_author_name
'Thilagar, Pakkirisamy'
'Murillo, Didier'
'Chen, Jiawei'
'J\"akle, Frieder'

_publ_section_title
;
 Synthesis and supramolecular assembly of the bifunctional borinic acid
 [1,2-fcB(OH)]2.
;
_journal_issue 3
_journal_name_full 'Dalton transactions (Cambridge, England : 2003)'
_journal_page_first 665
_journal_page_last 670
_journal_paper_doi 10.1039/c2dt31625k
_journal_volume 42
_journal_year 2013
_chemical_formula_moiety 'C22 H22 B2 Fe2 O2'
_chemical_formula_sum 'C22 H22 B2 Fe2 O2'
_chemical_formula_weight 451.72
_chemical_name_systematic
;
?
;
_space_group_IT_number 14
_symmetry_cell_setting monoclinic
_symmetry_space_group_name_Hall '-P 2yn'
_symmetry_space_group_name_H-M 'P 1 21/n 1'
_atom_sites_solution_hydrogens geom
_atom_sites_solution_primary direct
_atom_sites_solution_secondary difmap
_audit_creation_method SHELXL-97
_cell_angle_alpha 90.00
_cell_angle_beta 104.347(2)
_cell_angle_gamma 90.00
_cell_formula_units_Z 4
_cell_length_a 10.1632(3)
_cell_length_b 11.6968(4)
_cell_length_c 16.2939(5)
_cell_measurement_reflns_used 6654
_cell_measurement_temperature 100(2)
_cell_measurement_theta_max 67.41
_cell_measurement_theta_min 3.78
_cell_volume 1876.56(10)
_computing_cell_refinement 'Bruker SMART'
_computing_data_collection 'Bruker SMART'
_computing_data_reduction 'Bruker SAINT'
_computing_molecular_graphics 'Bruker SHELXTL'
_computing_publication_material 'Bruker SHELXTL'
_computing_structure_refinement 'SHELXL-97 (Sheldrick, 1997)'
_computing_structure_solution 'SHELXS-97 (Sheldrick, 1990)'
_diffrn_ambient_temperature 100(2)
_diffrn_measured_fraction_theta_full 0.956
_diffrn_measured_fraction_theta_max 0.956
_diffrn_measurement_device_type 'CCD area detector'
_diffrn_measurement_method 'phi and omega scans'
_diffrn_radiation_monochromator graphite
_diffrn_radiation_source 'fine-focus sealed tube'
_diffrn_radiation_type CuK\a
_diffrn_radiation_wavelength 1.54178
_diffrn_reflns_av_R_equivalents 0.0328
_diffrn_reflns_av_sigmaI/netI 0.0337
_diffrn_reflns_limit_h_max 11
_diffrn_reflns_limit_h_min -12
_diffrn_reflns_limit_k_max 13
_diffrn_reflns_limit_k_min -13
_diffrn_reflns_limit_l_max 19
_diffrn_reflns_limit_l_min -19
_diffrn_reflns_number 10060
_diffrn_reflns_theta_full 67.55
_diffrn_reflns_theta_max 67.55
_diffrn_reflns_theta_min 4.67
_exptl_absorpt_coefficient_mu 12.509
_exptl_absorpt_correction_T_max 0.1787
_exptl_absorpt_correction_T_min 0.1222
_exptl_absorpt_correction_type multi-scan
_exptl_absorpt_process_details 'SADABS (Sheldrick, 2001)'
_exptl_crystal_colour orange
_exptl_crystal_density_diffrn 1.599
_exptl_crystal_density_method 'not measured'
_exptl_crystal_description block
_exptl_crystal_F_000 928
_exptl_crystal_size_max 0.29
_exptl_crystal_size_mid 0.25
_exptl_crystal_size_min 0.21
_refine_diff_density_max 0.367
_refine_diff_density_min -0.379
_refine_diff_density_rms 0.066
_refine_ls_extinction_method none
_refine_ls_goodness_of_fit_ref 1.035
_refine_ls_hydrogen_treatment constr
_refine_ls_matrix_type full
_refine_ls_number_parameters 255
_refine_ls_number_reflns 3244
_refine_ls_number_restraints 0
_refine_ls_restrained_S_all 1.035
_refine_ls_R_factor_all 0.0329
_refine_ls_R_factor_gt 0.0288
_refine_ls_shift/su_max 0.001
_refine_ls_shift/su_mean 0.000
_refine_ls_structure_factor_coef Fsqd
_refine_ls_weighting_details 'calc w=1/[\s^2^(Fo^2^)+(0.0425P)^2^+1.1855P] where P=(Fo^2^+2Fc^2^)/3'
_refine_ls_weighting_scheme calc
_refine_ls_wR_factor_gt 0.0735
_refine_ls_wR_factor_ref 0.0755
_reflns_number_gt 2973
_reflns_number_total 3244
_reflns_threshold_expression >2sigma(I)
_cod_data_source_file c2dt31625k.txt
_cod_data_source_block Fc2B2(OMe)2
_cod_depositor_comments
;
The following automatic conversions were performed:

'_symmetry_cell_setting' value 'Monoclinic' changed to 'monoclinic'
according to /home/saulius/struct/CIF-dictionaries/cif_core.dic
dictionary named 'cif_core.dic' version 2.4.2 from 2011-04-26.

Automatic conversion script
Id: cif_fix_values 1891 2012-01-12 08:04:46Z andrius 
;
_cod_original_sg_symbol_H-M P2(1)/n
_cod_database_code 7020669

loop_
_symmetry_equiv_pos_as_xyz
'x, y, z'
'-x+1/2, y+1/2, -z+1/2'
'-x, -y, -z'
'x-1/2, -y-1/2, z-1/2'

loop_
_atom_site_label
_atom_site_type_symbol
_atom_site_fract_x
_atom_site_fract_y
_atom_site_fract_z
_atom_site_U_iso_or_equiv
_atom_site_adp_type
_atom_site_occupancy
_atom_site_symmetry_multiplicity
_atom_site_calc_flag
_atom_site_refinement_flags
Fe2 Fe 1.06391(3) 0.44151(3) 0.16490(2) 0.00889(11) Uani 1 1 d .
Fe1 Fe 0.76740(3) -0.00808(3) 0.07301(2) 0.00828(11) Uani 1 1 d .
B2 B 0.8471(3) 0.4767(2) -0.00999(16) 0.0123(5) Uani 1 1 d .
B1 B 0.4920(2) 0.1109(2) 0.05033(15) 0.0093(5) Uani 1 1 d .
O1 O 0.47275(14) 0.20066(13) 0.09918(9) 0.0115(3) Uani 1 1 d .
O2 O 0.71251(16) 0.46840(15) -0.01112(10) 0.0172(4) Uani 1 1 d .
C1 C 0.6114(2) 0.09125(18) 0.00785(13) 0.0094(4) Uani 1 1 d .
C2 C 0.6182(2) -0.01575(18) -0.03711(14) 0.0100(4) Uani 1 1 d .
C3 C 0.7491(2) -0.02021(19) -0.05564(14) 0.0114(4) Uani 1 1 d .
H3 H 0.7839 -0.0844 -0.0849 0.014 Uiso 1 1 calc R
C4 C 0.8222(2) 0.08006(19) -0.02330(13) 0.0115(4) Uani 1 1 d .
H4 H 0.9171 0.0986 -0.0260 0.014 Uiso 1 1 calc R
C5 C 0.7385(2) 0.14855(18) 0.01544(13) 0.0098(4) Uani 1 1 d .
H5 H 0.7648 0.2237 0.0441 0.012 Uiso 1 1 calc R
C10 C 0.8329(2) 0.0158(2) 0.20139(14) 0.0173(5) Uani 1 1 d .
H10 H 0.8371 0.0904 0.2319 0.021 Uiso 1 1 calc R
C9 C 0.9380(2) -0.0325(2) 0.16863(16) 0.0201(5) Uani 1 1 d .
H9 H 1.0293 0.0019 0.1723 0.024 Uiso 1 1 calc R
C8 C 0.8905(2) -0.1388(2) 0.13048(16) 0.0192(5) Uani 1 1 d .
H8 H 0.9425 -0.1919 0.1021 0.023 Uiso 1 1 calc R
C7 C 0.7568(2) -0.1566(2) 0.13911(15) 0.0165(5) Uani 1 1 d .
H7 H 0.6978 -0.2241 0.1178 0.020 Uiso 1 1 calc R
C6 C 0.7205(2) -0.0607(2) 0.18251(14) 0.0153(5) Uani 1 1 d .
H6 H 0.6317 -0.0491 0.1973 0.018 Uiso 1 1 calc R
C21 C 0.5681(2) 0.2915(2) 0.12517(16) 0.0175(5) Uani 1 1 d .
H21A H 0.6560 0.2597 0.1554 0.026 Uiso 1 1 calc R
H21B H 0.5349 0.3435 0.1627 0.026 Uiso 1 1 calc R
H21C H 0.5788 0.3335 0.0752 0.026 Uiso 1 1 calc R
C11 C 0.9398(2) 0.53493(19) 0.06978(14) 0.0128(5) Uani 1 1 d .
C15 C 0.9085(2) 0.55911(19) 0.14879(14) 0.0142(5) Uani 1 1 d .
H15 H 0.8187 0.5458 0.1619 0.017 Uiso 1 1 calc R
C14 C 1.0264(2) 0.60188(19) 0.20642(15) 0.0163(5) Uani 1 1 d .
H14 H 1.0337 0.6244 0.2666 0.020 Uiso 1 1 calc R
C13 C 1.1328(2) 0.60516(19) 0.16439(14) 0.0147(5) Uani 1 1 d .
H13 H 1.2278 0.6312 0.1900 0.018 Uiso 1 1 calc R
C12 C 1.0824(2) 0.56353(19) 0.07942(14) 0.0128(5) Uani 1 1 d .
C16 C 1.0504(2) 0.27315(19) 0.12987(16) 0.0162(5) Uani 1 1 d .
H16 H 1.0000 0.2421 0.0737 0.019 Uiso 1 1 calc R
C20 C 0.9965(2) 0.29012(19) 0.20153(15) 0.0161(5) Uani 1 1 d .
H20 H 0.9014 0.2730 0.2046 0.019 Uiso 1 1 calc R
C19 C 1.1018(2) 0.3358(2) 0.26839(15) 0.0177(5) Uani 1 1 d .
H19 H 1.0938 0.3565 0.3265 0.021 Uiso 1 1 calc R
C18 C 1.2198(2) 0.3466(2) 0.23735(16) 0.0192(5) Uani 1 1 d .
H18 H 1.3096 0.3771 0.2698 0.023 Uiso 1 1 calc R
C17 C 1.1886(2) 0.30791(19) 0.15228(16) 0.0186(5) Uani 1 1 d .
H17 H 1.2525 0.3062 0.1144 0.022 Uiso 1 1 calc R
C22 C 0.6138(2) 0.4228(2) -0.08225(16) 0.0216(5) Uani 1 1 d .
H22A H 0.6154 0.4668 -0.1332 0.032 Uiso 1 1 calc R
H22B H 0.5233 0.4278 -0.0715 0.032 Uiso 1 1 calc R
H22C H 0.6353 0.3426 -0.0907 0.032 Uiso 1 1 calc R

loop_
_atom_site_aniso_label
_atom_site_aniso_U_11
_atom_site_aniso_U_22
_atom_site_aniso_U_33
_atom_site_aniso_U_23
_atom_site_aniso_U_13
_atom_site_aniso_U_12
Fe2 0.00881(18) 0.00725(18) 0.00939(18) -0.00059(12) -0.00009(13) 0.00059(12)
Fe1 0.00483(18) 0.00919(18) 0.01032(19) 0.00142(12) 0.00090(13) 0.00087(12)
B2 0.0145(12) 0.0101(12) 0.0109(12) 0.0046(10) 0.0003(10) 0.0002(10)
B1 0.0058(11) 0.0118(12) 0.0079(12) 0.0031(9) -0.0025(9) 0.0024(9)
O1 0.0089(7) 0.0119(8) 0.0135(8) -0.0039(6) 0.0024(6) -0.0015(6)
O2 0.0123(8) 0.0222(9) 0.0164(9) 0.0008(7) 0.0020(6) -0.0005(7)
C1 0.0077(10) 0.0102(10) 0.0081(10) 0.0017(8) -0.0018(8) 0.0013(8)
C2 0.0081(10) 0.0108(11) 0.0111(11) 0.0009(8) 0.0023(8) 0.0018(8)
C3 0.0102(11) 0.0140(11) 0.0100(11) 0.0017(9) 0.0023(8) 0.0015(9)
C4 0.0092(10) 0.0146(11) 0.0111(11) 0.0026(9) 0.0030(8) -0.0001(8)
C5 0.0081(10) 0.0096(11) 0.0109(11) 0.0027(8) 0.0012(8) 0.0005(8)
C10 0.0198(12) 0.0189(12) 0.0090(11) 0.0040(9) -0.0045(9) -0.0008(10)
C9 0.0103(11) 0.0251(13) 0.0211(13) 0.0113(11) -0.0031(9) 0.0013(10)
C8 0.0172(12) 0.0184(12) 0.0232(13) 0.0118(10) 0.0070(10) 0.0108(10)
C7 0.0191(12) 0.0128(11) 0.0165(12) 0.0072(9) 0.0021(9) 0.0007(9)
C6 0.0156(11) 0.0207(12) 0.0099(11) 0.0066(9) 0.0035(9) 0.0009(9)
C21 0.0163(12) 0.0147(12) 0.0223(13) -0.0080(10) 0.0065(10) -0.0039(9)
C11 0.0137(11) 0.0120(11) 0.0125(11) 0.0036(9) 0.0030(9) 0.0042(9)
C15 0.0179(12) 0.0128(11) 0.0112(11) 0.0017(9) 0.0023(9) 0.0072(9)
C14 0.0279(13) 0.0074(11) 0.0131(11) 0.0003(9) 0.0045(10) 0.0042(9)
C13 0.0212(12) 0.0069(11) 0.0142(12) -0.0006(9) 0.0010(9) -0.0017(9)
C12 0.0164(11) 0.0106(11) 0.0098(11) 0.0028(8) 0.0005(9) -0.0002(9)
C16 0.0147(11) 0.0102(11) 0.0217(13) -0.0042(9) 0.0006(9) -0.0008(9)
C20 0.0135(11) 0.0094(11) 0.0242(13) 0.0020(9) 0.0026(9) -0.0020(9)
C19 0.0236(13) 0.0120(11) 0.0148(12) 0.0058(9) -0.0006(9) 0.0015(9)
C18 0.0113(11) 0.0121(12) 0.0278(14) 0.0017(10) -0.0075(10) 0.0008(9)
C17 0.0135(11) 0.0098(11) 0.0325(14) -0.0001(10) 0.0059(10) 0.0037(9)
C22 0.0136(12) 0.0280(14) 0.0199(13) 0.0021(11) -0.0021(10) -0.0033(10)

loop_
_atom_type_symbol
_atom_type_description
_atom_type_scat_dispersion_real
_atom_type_scat_dispersion_imag
_atom_type_scat_source
C C 0.0181 0.0091 'International Tables Vol C Tables 4.2.6.8 and 6.1.1.4'
H H 0.0000 0.0000 'International Tables Vol C Tables 4.2.6.8 and 6.1.1.4'
B B 0.0090 0.0039 'International Tables Vol C Tables 4.2.6.8 and 6.1.1.4'
O O 0.0492 0.0322 'International Tables Vol C Tables 4.2.6.8 and 6.1.1.4'
Fe Fe -1.1336 3.1974 'International Tables Vol C Tables 4.2.6.8 and 6.1.1.4'

loop_
_geom_angle_atom_site_label_1
_geom_angle_atom_site_label_2
_geom_angle_atom_site_label_3
_geom_angle
_geom_angle_site_symmetry_1
_geom_angle_site_symmetry_3
C12 Fe2 C20 154.61(9) . .
C12 Fe2 C13 41.30(9) . .
C20 Fe2 C13 163.02(10) . .
C12 Fe2 C16 119.70(9) . .
C20 Fe2 C16 40.70(10) . .
C13 Fe2 C16 154.45(10) . .
C12 Fe2 C19 162.92(9) . .
C20 Fe2 C19 40.89(9) . .
C13 Fe2 C19 125.10(9) . .
C16 Fe2 C19 68.58(10) . .
C12 Fe2 C18 125.74(10) . .
C20 Fe2 C18 68.25(9) . .
C13 Fe2 C18 107.07(9) . .
C16 Fe2 C18 68.19(9) . .
C19 Fe2 C18 40.46(10) . .
C12 Fe2 C11 41.78(9) . .
C20 Fe2 C11 119.63(9) . .
C13 Fe2 C11 69.19(9) . .
C16 Fe2 C11 108.38(9) . .
C19 Fe2 C11 153.76(9) . .
C18 Fe2 C11 164.67(10) . .
C12 Fe2 C17 107.52(10) . .
C20 Fe2 C17 68.25(9) . .
C13 Fe2 C17 119.52(9) . .
C16 Fe2 C17 40.56(9) . .
C19 Fe2 C17 68.20(10) . .
C18 Fe2 C17 40.38(10) . .
C11 Fe2 C17 127.45(10) . .
C12 Fe2 C15 69.07(9) . .
C20 Fe2 C15 108.31(9) . .
C13 Fe2 C15 68.04(9) . .
C16 Fe2 C15 127.62(9) . .
C19 Fe2 C15 119.28(10) . .
C18 Fe2 C15 153.17(10) . .
C11 Fe2 C15 40.62(9) . .
C17 Fe2 C15 165.26(10) . .
C12 Fe2 C14 69.05(9) . .
C20 Fe2 C14 126.22(10) . .
C13 Fe2 C14 40.41(9) . .
C16 Fe2 C14 164.27(10) . .
C19 Fe2 C14 106.93(9) . .
C18 Fe2 C14 118.86(10) . .
C11 Fe2 C14 68.57(9) . .
C17 Fe2 C14 153.35(10) . .
C15 Fe2 C14 40.23(9) . .
C1 Fe1 C9 151.66(10) . .
C1 Fe1 C2 41.92(8) . .
C9 Fe1 C2 165.40(10) . .
C1 Fe1 C5 41.08(8) . .
C9 Fe1 C5 118.23(9) . .
C2 Fe1 C5 69.26(8) . .
C1 Fe1 C8 166.20(10) . .
C9 Fe1 C8 40.59(10) . .
C2 Fe1 C8 127.19(10) . .
C5 Fe1 C8 151.58(9) . .
C1 Fe1 C10 117.89(9) . .
C9 Fe1 C10 40.70(10) . .
C2 Fe1 C10 152.13(9) . .
C5 Fe1 C10 108.62(9) . .
C8 Fe1 C10 68.18(10) . .
C1 Fe1 C6 107.80(9) . .
C9 Fe1 C6 68.36(10) . .
C2 Fe1 C6 117.94(9) . .
C5 Fe1 C6 129.01(9) . .
C8 Fe1 C6 68.04(9) . .
C10 Fe1 C6 40.59(9) . .
C1 Fe1 C7 128.17(9) . .
C9 Fe1 C7 68.17(10) . .
C2 Fe1 C7 107.36(9) . .
C5 Fe1 C7 166.98(9) . .
C8 Fe1 C7 40.31(9) . .
C10 Fe1 C7 68.12(10) . .
C6 Fe1 C7 40.46(9) . .
C1 Fe1 C3 69.34(9) . .
C9 Fe1 C3 127.66(10) . .
C2 Fe1 C3 40.93(8) . .
C5 Fe1 C3 68.23(9) . .
C8 Fe1 C3 107.70(9) . .
C10 Fe1 C3 166.05(9) . .
C6 Fe1 C3 151.76(9) . .
C7 Fe1 C3 118.03(9) . .
C1 Fe1 C4 68.97(8) . .
C9 Fe1 C4 108.14(9) . .
C2 Fe1 C4 68.66(9) . .
C5 Fe1 C4 40.53(8) . .
C8 Fe1 C4 118.05(9) . .
C10 Fe1 C4 128.78(9) . .
C6 Fe1 C4 167.02(9) . .
C7 Fe1 C4 151.22(9) . .
C3 Fe1 C4 40.18(9) . .
O2 B2 C12 127.5(2) . 3_765
O2 B2 C11 115.9(2) . .
C12 B2 C11 116.5(2) 3_765 .
O1 B1 C2 115.44(19) . 3_655
O1 B1 C1 128.0(2) . .
C2 B1 C1 116.52(19) 3_655 .
B1 O1 C21 124.14(17) . .
B2 O2 C22 122.30(19) . .
C5 C1 C2 106.89(18) . .
C5 C1 B1 132.7(2) . .
C2 C1 B1 119.28(19) . .
C5 C1 Fe1 69.74(12) . .
C2 C1 Fe1 69.24(12) . .
B1 C1 Fe1 116.37(14) . .
C3 C2 C1 107.33(19) . .
C3 C2 B1 128.1(2) . 3_655
C1 C2 B1 124.11(19) . 3_655
C3 C2 Fe1 70.24(12) . .
C1 C2 Fe1 68.84(12) . .
B1 C2 Fe1 120.32(15) 3_655 .
C4 C3 C2 108.62(19) . .
C4 C3 Fe1 70.03(12) . .
C2 C3 Fe1 68.83(12) . .
C4 C3 H3 125.7 . .
C2 C3 H3 125.7 . .
Fe1 C3 H3 125.7 . .
C3 C4 C5 108.31(19) . .
C3 C4 Fe1 69.79(12) . .
C5 C4 Fe1 68.97(12) . .
C3 C4 H4 125.8 . .
C5 C4 H4 125.8 . .
Fe1 C4 H4 125.8 . .
C4 C5 C1 108.85(19) . .
C4 C5 Fe1 70.49(12) . .
C1 C5 Fe1 69.18(12) . .
C4 C5 H5 125.6 . .
C1 C5 H5 125.6 . .
Fe1 C5 H5 125.6 . .
C6 C10 C9 107.8(2) . .
C6 C10 Fe1 69.74(13) . .
C9 C10 Fe1 69.38(14) . .
C6 C10 H10 126.1 . .
C9 C10 H10 126.1 . .
Fe1 C10 H10 126.1 . .
C8 C9 C10 107.8(2) . .
C8 C9 Fe1 69.92(13) . .
C10 C9 Fe1 69.93(13) . .
C8 C9 H9 126.1 . .
C10 C9 H9 126.1 . .
Fe1 C9 H9 126.1 . .
C7 C8 C9 108.4(2) . .
C7 C8 Fe1 70.26(13) . .
C9 C8 Fe1 69.49(13) . .
C7 C8 H8 125.8 . .
C9 C8 H8 125.8 . .
Fe1 C8 H8 125.8 . .
C8 C7 C6 107.9(2) . .
C8 C7 Fe1 69.42(13) . .
C6 C7 Fe1 69.45(13) . .
C8 C7 H7 126.1 . .
C6 C7 H7 126.1 . .
Fe1 C7 H7 126.1 . .
C7 C6 C10 108.1(2) . .
C7 C6 Fe1 70.09(13) . .
C10 C6 Fe1 69.67(13) . .
C7 C6 H6 126.0 . .
C10 C6 H6 126.0 . .
Fe1 C6 H6 126.0 . .
O1 C21 H21A 109.5 . .
O1 C21 H21B 109.5 . .
H21A C21 H21B 109.5 . .
O1 C21 H21C 109.5 . .
H21A C21 H21C 109.5 . .
H21B C21 H21C 109.5 . .
C15 C11 C12 107.1(2) . .
C15 C11 B2 127.9(2) . .
C12 C11 B2 124.7(2) . .
C15 C11 Fe2 69.97(12) . .
C12 C11 Fe2 68.42(12) . .
B2 C11 Fe2 121.83(16) . .
C14 C15 C11 109.1(2) . .
C14 C15 Fe2 69.88(13) . .
C11 C15 Fe2 69.41(13) . .
C14 C15 H15 125.5 . .
C11 C15 H15 125.5 . .
Fe2 C15 H15 125.5 . .
C15 C14 C13 108.1(2) . .
C15 C14 Fe2 69.89(13) . .
C13 C14 Fe2 68.94(13) . .
C15 C14 H14 126.0 . .
C13 C14 H14 126.0 . .
Fe2 C14 H14 126.0 . .
C14 C13 C12 108.9(2) . .
C14 C13 Fe2 70.65(13) . .
C12 C13 Fe2 69.21(12) . .
C14 C13 H13 125.5 . .
C12 C13 H13 125.5 . .
Fe2 C13 H13 125.5 . .
C13 C12 C11 106.8(2) . .
C13 C12 B2 133.3(2) . 3_765
C11 C12 B2 118.5(2) . 3_765
C13 C12 Fe2 69.49(12) . .
C11 C12 Fe2 69.80(12) . .
B2 C12 Fe2 115.05(15) 3_765 .
C17 C16 C20 107.9(2) . .
C17 C16 Fe2 70.06(13) . .
C20 C16 Fe2 69.46(13) . .
C17 C16 H16 126.1 . .
C20 C16 H16 126.1 . .
Fe2 C16 H16 126.1 . .
C16 C20 C19 108.1(2) . .
C16 C20 Fe2 69.83(13) . .
C19 C20 Fe2 69.87(13) . .
C16 C20 H20 125.9 . .
C19 C20 H20 125.9 . .
Fe2 C20 H20 125.9 . .
C18 C19 C20 107.5(2) . .
C18 C19 Fe2 69.88(13) . .
C20 C19 Fe2 69.24(13) . .
C18 C19 H19 126.2 . .
C20 C19 H19 126.2 . .
Fe2 C19 H19 126.2 . .
C17 C18 C19 108.5(2) . .
C17 C18 Fe2 69.90(13) . .
C19 C18 Fe2 69.66(13) . .
C17 C18 H18 125.8 . .
C19 C18 H18 125.8 . .
Fe2 C18 H18 125.8 . .
C18 C17 C16 108.0(2) . .
C18 C17 Fe2 69.71(13) . .
C16 C17 Fe2 69.38(13) . .
C18 C17 H17 126.0 . .
C16 C17 H17 126.0 . .
Fe2 C17 H17 126.0 . .
O2 C22 H22A 109.5 . .
O2 C22 H22B 109.5 . .
H22A C22 H22B 109.5 . .
O2 C22 H22C 109.5 . .
H22A C22 H22C 109.5 . .
H22B C22 H22C 109.5 . .

loop_
_geom_bond_atom_site_label_1
_geom_bond_atom_site_label_2
_geom_bond_distance
_geom_bond_site_symmetry_2
Fe2 C12 2.035(2) .
Fe2 C20 2.041(2) .
Fe2 C13 2.039(2) .
Fe2 C16 2.045(2) .
Fe2 C19 2.049(2) .
Fe2 C18 2.052(2) .
Fe2 C11 2.054(2) .
Fe2 C17 2.054(2) .
Fe2 C15 2.062(2) .
Fe2 C14 2.061(2) .
Fe1 C1 2.039(2) .
Fe1 C9 2.044(2) .
Fe1 C2 2.044(2) .
Fe1 C5 2.046(2) .
Fe1 C8 2.049(2) .
Fe1 C10 2.051(2) .
Fe1 C6 2.052(2) .
Fe1 C7 2.060(2) .
Fe1 C3 2.063(2) .
Fe1 C4 2.066(2) .
B2 O2 1.367(3) .
B2 C12 1.554(3) 3_765
B2 C11 1.560(3) .
B1 O1 1.360(3) .
B1 C2 1.556(3) 3_655
B1 C1 1.556(3) .
O1 C21 1.430(3) .
O2 C22 1.435(3) .
C1 C5 1.433(3) .
C1 C2 1.460(3) .
C2 C3 1.436(3) .
C2 B1 1.556(3) 3_655
C3 C4 1.418(3) .
C3 H3 1.0000 .
C4 C5 1.425(3) .
C4 H4 1.0000 .
C5 H5 1.0000 .
C10 C6 1.423(3) .
C10 C9 1.424(4) .
C10 H10 1.0000 .
C9 C8 1.420(4) .
C9 H9 1.0000 .
C8 C7 1.416(3) .
C8 H8 1.0000 .
C7 C6 1.422(3) .
C7 H7 1.0000 .
C6 H6 1.0000 .
C21 H21A 0.9800 .
C21 H21B 0.9800 .
C21 H21C 0.9800 .
C11 C15 1.429(3) .
C11 C12 1.458(3) .
C15 C14 1.418(3) .
C15 H15 1.0000 .
C14 C13 1.416(3) .
C14 H14 1.0000 .
C13 C12 1.437(3) .
C13 H13 1.0000 .
C12 B2 1.554(3) 3_765
C16 C17 1.421(3) .
C16 C20 1.421(3) .
C16 H16 1.0000 .
C20 C19 1.428(3) .
C20 H20 1.0000 .
C19 C18 1.418(3) .
C19 H19 1.0000 .
C18 C17 1.417(4) .
C18 H18 1.0000 .
C17 H17 1.0000 .
C22 H22A 0.9800 .
C22 H22B 0.9800 .
C22 H22C 0.9800 .
